data_1534156
loop_
_publ_author_name
'Andersson, S.'

_publ_section_title
;
 The crystal structure of N - Nb2 O5, prepared in the presence of small
 amounts of Li F
;
_journal_name_full 'Zeitschrift fuer Anorganische und Allgemeine Chemie'
_journal_page_first 106
_journal_page_last 112
_journal_volume 351
_journal_year 1967
_chemical_formula_sum 'Nb2 O5'
_space_group_IT_number 12
_symmetry_space_group_name_Hall '-C 2y'
_symmetry_space_group_name_H-M 'C 1 2/m 1'
_cell_angle_alpha 90
_cell_angle_beta 120.8
_cell_angle_gamma 90
_cell_formula_units_Z 16
_cell_length_a 28.51
_cell_length_b 3.83
_cell_length_c 17.48
_cell_volume 1639.496
_citation_journal_id_ASTM ZAACAB
_cod_data_source_file Andersson_ZAACAB_1967_949.cif
_cod_data_source_block Nb2O5
_cod_database_code 1534156

loop_
_symmetry_equiv_pos_as_xyz
x,y,z
-x,y,-z
-x,-y,-z
x,-y,z
x+1/2,y+1/2,z
-x+1/2,y+1/2,-z
-x+1/2,-y+1/2,-z
x+1/2,-y+1/2,z

loop_
_atom_site_label
_atom_site_type_symbol
_atom_site_fract_x
_atom_site_fract_y
_atom_site_fract_z
_atom_site_occupancy
_atom_site_U_iso_or_equiv
O18 O-2 0.46 0.5 0.379 1 0.0
Nb3 Nb+5 0.2903 0.5 0.0958 1 0.0
O11 O-2 0.48 0.5 0.053 1 0.0
O3 O-2 0.273 0 0.055 1 0.0
O15 O-2 0.484 0.5 0.229 1 0.0
Nb4 Nb+5 0.4265 0.5 0.0968 1 0.0
O7 O-2 0.234 0 0.361 1 0.0
Nb5 Nb+5 0.0194 0 0.3716 1 0.0
O1 O-2 0.07 0.5 0.085 1 0.0
Nb7 Nb+5 0.2511 0.5 0.3653 1 0.0
O10 O-2 0.348 0.5 0.069 1 0.0
O8 O-2 0.376 0 0.362 1 0.0
O13 O-2 0.199 0.5 0.221 1 0.0
O17 O-2 0.3 0.5 0.336 1 0.0
O2 O-2 0.129 0 0.075 1 0.0
O12 O-2 0.103 0 0.223 1 0.0
O9 O-2 0.216 0.5 0.085 1 0.0
O19 O-2 0.064 0 0.492 1 0.0
O16 O-2 0.085 0 0.352 1 0.0
O5 O-2 0.021 0.5 0.353 1 0.0
Nb8 Nb+5 0.3885 0.5 0.367 1 0.0
Nb2 Nb+5 0.1577 0.5 0.0995 1 0.0
O6 O-2 0.175 0.5 0.366 1 0.0
Nb6 Nb+5 0.1553 0 0.3694 1 0.0
O20 O-2 0.21 0 0.497 1 0.0
O14 O-2 0.335 0.5 0.221 1 0.0
Nb1 Nb+5 0.0615 0 0.099 1 0.0
O4 O-2 0.409 0 0.05 1 0.0
